data_2221936
loop_
_publ_author_name
'Ku\'s, Piotr'
'Zemanek, Aleksander'
'Jones, Peter G.'

_publ_section_title
;
 2,5-Bis(bromomethyl)biphenyl
;
_journal_coeditor_code BT2951
_journal_issue 6
_journal_name_full 'Acta Crystallographica Section E'
_journal_page_first o1327
_journal_paper_doi 10.1107/S1600536809018066
_journal_volume 65
_journal_year 2009
_chemical_formula_iupac 'C14 H12 Br2'
_chemical_formula_moiety 'C14 H12 Br2'
_chemical_formula_sum 'C14 H12 Br2'
_chemical_formula_weight 340.06
_chemical_name_systematic
;
2,5-Bis(bromomethyl)biphenyl
;
_space_group_IT_number 15
_symmetry_cell_setting monoclinic
_symmetry_space_group_name_Hall '-C 2yc'
_symmetry_space_group_name_H-M 'C 1 2/c 1'
_atom_sites_solution_hydrogens geom
_atom_sites_solution_primary direct
_atom_sites_solution_secondary difmap
_audit_creation_method SHELXL-97
_cell_angle_alpha 90.00
_cell_angle_beta 103.702(4)
_cell_angle_gamma 90.00
_cell_formula_units_Z 8
_cell_length_a 33.084(4)
_cell_length_b 4.3354(6)
_cell_length_c 18.017(2)
_cell_measurement_reflns_used 6730
_cell_measurement_temperature 133(2)
_cell_measurement_theta_max 28.82
_cell_measurement_theta_min 2.33
_cell_volume 2510.7(5)
_computing_cell_refinement 'SAINT (Bruker, 1998)'
_computing_data_collection 'SMART (Bruker, 1998)'
_computing_data_reduction 'SAINT (Bruker, 1998)'
_computing_molecular_graphics 'XP (Siemens, 1994)'
_computing_publication_material 'SHELXL97 (Sheldrick, 2008)'
_computing_structure_refinement 'SHELXL97 (Sheldrick, 2008)'
_computing_structure_solution 'SHELXS97 (Sheldrick, 2008)'
_diffrn_ambient_temperature 133(2)
_diffrn_detector_area_resol_mean 8.192
_diffrn_measured_fraction_theta_full 1.000
_diffrn_measured_fraction_theta_max 1.000
_diffrn_measurement_device_type 'Bruker SMART 1000 CCD area-detector'
_diffrn_measurement_method '\f and \w'
_diffrn_radiation_monochromator graphite
_diffrn_radiation_source 'fine-focus sealed tube'
_diffrn_radiation_type MoK\a
_diffrn_radiation_wavelength 0.71073
_diffrn_reflns_av_R_equivalents 0.0401
_diffrn_reflns_av_sigmaI/netI 0.0277
_diffrn_reflns_limit_h_max 44
_diffrn_reflns_limit_h_min -44
_diffrn_reflns_limit_k_max 5
_diffrn_reflns_limit_k_min -5
_diffrn_reflns_limit_l_max 24
_diffrn_reflns_limit_l_min -24
_diffrn_reflns_number 18269
_diffrn_reflns_theta_full 28.00
_diffrn_reflns_theta_max 28.29
_diffrn_reflns_theta_min 1.27
_exptl_absorpt_coefficient_mu 6.426
_exptl_absorpt_correction_T_max 0.5658
_exptl_absorpt_correction_T_min 0.3164
_exptl_absorpt_correction_type multi-scan
_exptl_absorpt_process_details '(SADABS; Bruker, 1998)'
_exptl_crystal_colour colourless
_exptl_crystal_density_diffrn 1.799
_exptl_crystal_density_method 'not measured'
_exptl_crystal_description prism
_exptl_crystal_F_000 1328
_exptl_crystal_size_max 0.25
_exptl_crystal_size_mid 0.10
_exptl_crystal_size_min 0.10
_refine_diff_density_max 1.003
_refine_diff_density_min -1.001
_refine_ls_extinction_method none
_refine_ls_goodness_of_fit_ref 1.050
_refine_ls_hydrogen_treatment constr
_refine_ls_matrix_type full
_refine_ls_number_parameters 145
_refine_ls_number_reflns 3120
_refine_ls_number_restraints 0
_refine_ls_restrained_S_all 1.050
_refine_ls_R_factor_all 0.0453
_refine_ls_R_factor_gt 0.0312
_refine_ls_shift/su_max 0.001
_refine_ls_shift/su_mean 0.000
_refine_ls_structure_factor_coef Fsqd
_refine_ls_weighting_details 'calc w=1/[\s^2^(Fo^2^)+(0.0515P)^2^+1.9201P] where P=(Fo^2^+2Fc^2^)/3'
_refine_ls_weighting_scheme calc
_refine_ls_wR_factor_gt 0.0776
_refine_ls_wR_factor_ref 0.0851
_reflns_number_gt 2518
_reflns_number_total 3120
_reflns_threshold_expression I>2\s(I)
_cod_data_source_file bt2951.cif
_cod_data_source_block I
_cod_depositor_comments
;
The following automatic conversions were performed:
'_symmetry_cell_setting' value 'Monoclinic' changed to 'monoclinic'
according to '/home/saulius/struct/CIF-dictionaries/cif_core.dic'
dictionary named 'cif_core.dic' version 2.4.1 from 2010-06-29.

Automatic conversion script
Id: cif_fix_enum 1527 2010-12-29 10:47:43Z saulius 

The following automatic conversions were performed:

'_symmetry_cell_setting' value 'Monoclinic' changed to 'monoclinic'
according to /home/saulius/struct/CIF-dictionaries/cif_core.dic
dictionary named 'cif_core.dic' version 2.4.1 from 2010-06-29.

Automatic conversion script
Id: cif_fix_values 1715 2011-07-08 13:25:40Z adriana 
;
_cod_original_sg_symbol_H-M 'C 2/c'
_cod_database_code 2221936
_cod_database_fobs_code 2221936

loop_
_symmetry_equiv_pos_as_xyz
'x, y, z'
'-x, y, -z+1/2'
'x+1/2, y+1/2, z'
'-x+1/2, y+1/2, -z+1/2'
'-x, -y, -z'
'x, -y, z-1/2'
'-x+1/2, -y+1/2, -z'
'x+1/2, -y+1/2, z-1/2'

loop_
_atom_site_type_symbol
_atom_site_label
_atom_site_fract_x
_atom_site_fract_y
_atom_site_fract_z
_atom_site_U_iso_or_equiv
_atom_site_adp_type
_atom_site_calc_flag
_atom_site_refinement_flags
_atom_site_occupancy
_atom_site_disorder_assembly
_atom_site_disorder_group
Br Br1 0.219743(8) 0.60712(7) 0.152339(16) 0.02600(10) Uani d . 1 . .
Br Br2 -0.025878(8) 0.25836(8) 0.108852(19) 0.03229(11) Uani d . 1 . .
C C1 0.11964(8) 0.5306(6) 0.22477(14) 0.0176(5) Uani d . 1 . .
C C2 0.13425(8) 0.6193(6) 0.16080(15) 0.0179(5) Uani d . 1 . .
C C3 0.11266(8) 0.5205(7) 0.08827(15) 0.0209(5) Uani d . 1 . .
H H3 0.1219 0.5856 0.0447 0.025 Uiso calc R 1 . .
C C4 0.07831(9) 0.3310(7) 0.07839(17) 0.0244(6) Uani d . 1 . .
H H4 0.0647 0.2621 0.0287 0.029 Uiso calc R 1 . .
C C5 0.06355(8) 0.2407(6) 0.14127(17) 0.0222(6) Uani d . 1 . .
C C6 0.08387(8) 0.3445(7) 0.21324(16) 0.0209(6) Uani d . 1 . .
H H6 0.0733 0.2883 0.2560 0.025 Uiso calc R 1 . .
C C7 0.17006(8) 0.8325(7) 0.16619(16) 0.0211(6) Uani d . 1 . .
H H7A 0.1765 0.9347 0.2168 0.025 Uiso calc R 1 . .
H H7B 0.1625 0.9942 0.1265 0.025 Uiso calc R 1 . .
C C8 0.02710(8) 0.0280(7) 0.13151(19) 0.0304(7) Uani d . 1 . .
H H8A 0.0294 -0.0937 0.1788 0.037 Uiso calc R 1 . .
H H8B 0.0273 -0.1176 0.0893 0.037 Uiso calc R 1 . .
C C11 0.14006(8) 0.6257(7) 0.30405(14) 0.0187(5) Uani d . 1 . .
C C12 0.18247(9) 0.5758(7) 0.33539(16) 0.0247(6) Uani d . 1 . .
H H12 0.1989 0.4783 0.3056 0.030 Uiso calc R 1 . .
C C13 0.20058(9) 0.6669(8) 0.40922(17) 0.0300(7) Uani d . 1 . .
H H13 0.2293 0.6288 0.4300 0.036 Uiso calc R 1 . .
C C14 0.17707(10) 0.8145(8) 0.45354(17) 0.0306(7) Uani d . 1 . .
H H14 0.1898 0.8822 0.5038 0.037 Uiso calc R 1 . .
C C15 0.13489(9) 0.8614(8) 0.42342(16) 0.0279(7) Uani d . 1 . .
H H15 0.1186 0.9615 0.4532 0.033 Uiso calc R 1 . .
C C16 0.11642(9) 0.7626(7) 0.34998(16) 0.0225(6) Uani d . 1 . .
H H16 0.0873 0.7883 0.3306 0.027 Uiso calc R 1 . .

loop_
_atom_site_aniso_label
_atom_site_aniso_U_11
_atom_site_aniso_U_22
_atom_site_aniso_U_33
_atom_site_aniso_U_12
_atom_site_aniso_U_13
_atom_site_aniso_U_23
Br1 0.01373(14) 0.03068(18) 0.03439(16) -0.00368(11) 0.00730(10) -0.00446(13)
Br2 0.01203(15) 0.0309(2) 0.0514(2) -0.00186(11) 0.00244(12) 0.00305(14)
C1 0.0114(11) 0.0171(13) 0.0231(12) 0.0036(10) 0.0018(9) 0.0018(11)
C2 0.0130(11) 0.0162(13) 0.0236(12) 0.0016(10) 0.0027(9) 0.0000(11)
C3 0.0177(12) 0.0208(14) 0.0234(12) 0.0028(11) 0.0036(10) 0.0026(11)
C4 0.0165(13) 0.0260(15) 0.0273(14) 0.0032(11) -0.0013(10) -0.0023(12)
C5 0.0120(12) 0.0158(14) 0.0371(15) 0.0029(10) 0.0025(11) -0.0001(12)
C6 0.0135(12) 0.0208(14) 0.0278(13) 0.0025(10) 0.0033(10) 0.0051(11)
C7 0.0174(13) 0.0201(14) 0.0264(13) 0.0016(11) 0.0064(10) 0.0013(11)
C8 0.0137(13) 0.0213(15) 0.0528(19) 0.0011(12) 0.0009(12) 0.0013(14)
C11 0.0139(12) 0.0221(14) 0.0194(12) 0.0007(10) 0.0027(9) 0.0045(11)
C12 0.0162(13) 0.0326(17) 0.0252(13) 0.0037(12) 0.0049(10) -0.0003(12)
C13 0.0156(13) 0.045(2) 0.0266(14) 0.0033(13) -0.0003(11) 0.0033(14)
C14 0.0276(16) 0.0415(19) 0.0209(13) -0.0006(14) 0.0018(11) 0.0002(13)
C15 0.0260(15) 0.0366(18) 0.0233(13) 0.0043(13) 0.0104(11) 0.0026(13)
C16 0.0174(13) 0.0252(16) 0.0254(13) 0.0055(11) 0.0059(10) 0.0057(12)

loop_
_atom_type_symbol
_atom_type_description
_atom_type_scat_dispersion_real
_atom_type_scat_dispersion_imag
_atom_type_scat_source
C C 0.0033 0.0016 'International Tables Vol C Tables 4.2.6.8 and 6.1.1.4'
H H 0.0000 0.0000 'International Tables Vol C Tables 4.2.6.8 and 6.1.1.4'
Br Br -0.2901 2.4595 'International Tables Vol C Tables 4.2.6.8 and 6.1.1.4'

loop_
_geom_angle_atom_site_label_1
_geom_angle_atom_site_label_2
_geom_angle_atom_site_label_3
_geom_angle_site_symmetry_1
_geom_angle_site_symmetry_3
_geom_angle
_geom_angle_publ_flag
C2 C1 C6 . . 118.5(2) ?
C2 C1 C11 . . 123.1(2) ?
C6 C1 C11 . . 118.4(2) ?
C3 C2 C1 . . 118.9(2) ?
C3 C2 C7 . . 118.3(2) ?
C1 C2 C7 . . 122.7(2) ?
C4 C3 C2 . . 121.7(3) ?
C3 C4 C5 . . 120.0(3) ?
C6 C5 C4 . . 119.0(3) ?
C6 C5 C8 . . 120.6(3) ?
C4 C5 C8 . . 120.4(3) ?
C5 C6 C1 . . 121.9(3) ?
C2 C7 Br1 . . 111.0(2) ?
C5 C8 Br2 . . 111.4(2) ?
C16 C11 C12 . . 118.3(3) ?
C16 C11 C1 . . 119.7(2) ?
C12 C11 C1 . . 121.9(2) ?
C13 C12 C11 . . 120.6(3) ?
C12 C13 C14 . . 120.6(3) ?
C15 C14 C13 . . 119.3(3) ?
C14 C15 C16 . . 120.2(3) ?
C15 C16 C11 . . 120.9(3) ?
C4 C3 H3 . . 119.1 ?
C2 C3 H3 . . 119.1 ?
C3 C4 H4 . . 120.0 ?
C5 C4 H4 . . 120.0 ?
C5 C6 H6 . . 119.0 ?
C1 C6 H6 . . 119.0 ?
C2 C7 H7A . . 109.4 ?
Br1 C7 H7A . . 109.4 ?
C2 C7 H7B . . 109.4 ?
Br1 C7 H7B . . 109.4 ?
H7A C7 H7B . . 108.0 ?
C5 C8 H8A . . 109.4 ?
Br2 C8 H8A . . 109.4 ?
C5 C8 H8B . . 109.4 ?
Br2 C8 H8B . . 109.4 ?
H8A C8 H8B . . 108.0 ?
C13 C12 H12 . . 119.7 ?
C11 C12 H12 . . 119.7 ?
C12 C13 H13 . . 119.7 ?
C14 C13 H13 . . 119.7 ?
C15 C14 H14 . . 120.4 ?
C13 C14 H14 . . 120.4 ?
C14 C15 H15 . . 119.9 ?
C16 C15 H15 . . 119.9 ?
C15 C16 H16 . . 119.5 ?
C11 C16 H16 . . 119.5 ?

loop_
_geom_bond_atom_site_label_1
_geom_bond_atom_site_label_2
_geom_bond_site_symmetry_2
_geom_bond_distance
_geom_bond_publ_flag
Br1 C7 . 1.978(3) ?
Br2 C8 . 1.974(3) ?
C1 C2 . 1.405(4) ?
C1 C6 . 1.407(4) ?
C1 C11 . 1.486(4) ?
C2 C3 . 1.400(4) ?
C2 C7 . 1.487(4) ?
C3 C4 . 1.379(4) ?
C4 C5 . 1.392(4) ?
C5 C6 . 1.387(4) ?
C5 C8 . 1.495(4) ?
C11 C16 . 1.398(4) ?
C11 C12 . 1.400(4) ?
C12 C13 . 1.381(4) ?
C13 C14 . 1.395(4) ?
C14 C15 . 1.387(4) ?
C15 C16 . 1.387(4) ?
C3 H3 . 0.9500 ?
C4 H4 . 0.9500 ?
C6 H6 . 0.9500 ?
C7 H7A . 0.9900 ?
C7 H7B . 0.9900 ?
C8 H8A . 0.9900 ?
C8 H8B . 0.9900 ?
C12 H12 . 0.9500 ?
C13 H13 . 0.9500 ?
C14 H14 . 0.9500 ?
C15 H15 . 0.9500 ?
C16 H16 . 0.9500 ?

loop_
_geom_hbond_atom_site_label_D
_geom_hbond_atom_site_label_H
_geom_hbond_atom_site_label_A
_geom_hbond_site_symmetry_A
_geom_hbond_distance_DH
_geom_hbond_distance_HA
_geom_hbond_distance_DA
_geom_hbond_angle_DHA
C7 H7B Br1 1_565 0.99 3.23 3.773(3) 116.1
C12 H12 Br1 4_545 0.95 3.07 3.782(3) 132.8
C13 H13 Br1 4_545 0.95 3.37 3.931(3) 120.1
C13 H13 Br1 4 0.95 3.24 3.634(3) 106.7
C14 H14 Br1 6_566 0.95 3.37 3.971(3) 122.8
C14 H14 Br1 6_576 0.95 3.43 4.326(3) 157.3
C4 H4 Br2 5 0.95 3.37 4.260(3) 156.3
C4 H4 Br2 5_565 0.95 3.26 3.845(3) 122.0
C6 H6 Br2 2 0.95 3.20 4.124(3) 165.8
C8 H8B Br2 1_545 0.99 3.29 3.746(3) 109.9
C8 H8A Br2 1_545 0.99 3.43 3.746(3) 101.2
C15 H15 Br2 2_565 0.95 3.27 3.913(3) 126.8
C16 H16 Br2 2 0.95 3.41 3.918(3) 115.6
C16 H16 Br2 2_565 0.95 3.24 3.898(3) 127.7

loop_
_geom_torsion_atom_site_label_1
_geom_torsion_atom_site_label_2
_geom_torsion_atom_site_label_3
_geom_torsion_atom_site_label_4
_geom_torsion_site_symmetry_1
_geom_torsion_site_symmetry_2
_geom_torsion_site_symmetry_3
_geom_torsion_site_symmetry_4
_geom_torsion
_geom_torsion_publ_flag
C6 C1 C2 C3 . . . . 0.2(4) ?
C11 C1 C2 C3 . . . . -179.4(3) ?
C6 C1 C2 C7 . . . . 175.8(3) ?
C11 C1 C2 C7 . . . . -3.8(4) ?
C1 C2 C3 C4 . . . . -2.1(4) ?
C7 C2 C3 C4 . . . . -177.8(3) ?
C2 C3 C4 C5 . . . . 1.9(4) ?
C3 C4 C5 C6 . . . . 0.1(4) ?
C3 C4 C5 C8 . . . . -178.2(3) ?
C4 C5 C6 C1 . . . . -1.9(4) ?
C8 C5 C6 C1 . . . . 176.3(3) ?
C2 C1 C6 C5 . . . . 1.8(4) ?
C11 C1 C6 C5 . . . . -178.6(3) ?
C3 C2 C7 Br1 . . . . -77.2(3) ?
C1 C2 C7 Br1 . . . . 107.2(3) ?
C6 C5 C8 Br2 . . . . 93.8(3) ?
C4 C5 C8 Br2 . . . . -87.9(3) ?
C2 C1 C11 C16 . . . . 128.0(3) ?
C6 C1 C11 C16 . . . . -51.6(4) ?
C2 C1 C11 C12 . . . . -53.6(4) ?
C6 C1 C11 C12 . . . . 126.8(3) ?
C16 C11 C12 C13 . . . . -1.6(4) ?
C1 C11 C12 C13 . . . . 179.9(3) ?
C11 C12 C13 C14 . . . . -1.0(5) ?
C12 C13 C14 C15 . . . . 1.8(5) ?
C13 C14 C15 C16 . . . . -0.1(5) ?
C14 C15 C16 C11 . . . . -2.5(5) ?
C12 C11 C16 C15 . . . . 3.3(4) ?
C1 C11 C16 C15 . . . . -178.2(3) ?

loop_
_cod_related_entry_id
_cod_related_entry_database
_cod_related_entry_code
1 ChemSpider 13404708
